data_7001463
loop_
_publ_author_name
'Mukhopadhyay, Bhaswati Ghosh'
'Mukhopadhyay, Suman'
'Guedes da Silva, M. F\'atima C.'
'Charmier, M. Ad\'ilia Janu\'ario'
'Pombeiro, Armando J. L.'

_publ_section_title
;
 Synthesis of mono- and bis-tetrazolato complexes of Ni(II), Pt(II) and
 Cu(II) via 1,3-dipolar cycloadditions of 2-cyanopyridines with metal
 ligated azides in N,N,O-aminoiminophenolato complexes
;
_journal_issue 24
_journal_name_full 'Dalton Transactions'
_journal_page_first 4778
_journal_page_last 4785
_journal_paper_doi 10.1039/b902007a
_journal_year 2009
_chemical_formula_moiety 'C11 H17 Cl N2 Ni O3'
_chemical_formula_sum 'C11 H17 Cl N2 Ni O3'
_chemical_formula_weight 319.43
_chemical_name_systematic
;
?
;
_space_group_IT_number 62
_symmetry_cell_setting orthorhombic
_symmetry_space_group_name_Hall '-P 2ac 2n'
_symmetry_space_group_name_H-M 'P n m a'
_atom_sites_solution_hydrogens geom
_atom_sites_solution_primary direct
_atom_sites_solution_secondary difmap
_audit_creation_method SHELXL-97
_cell_angle_alpha 90.00
_cell_angle_beta 90.00
_cell_angle_gamma 90.00
_cell_formula_units_Z 4
_cell_length_a 8.7377(6)
_cell_length_b 7.5851(6)
_cell_length_c 20.5730(15)
_cell_measurement_reflns_used 2611
_cell_measurement_temperature 150(2)
_cell_measurement_theta_max 28.02
_cell_measurement_theta_min 2.69
_cell_volume 1363.50(17)
_computing_cell_refinement 'Bruker SMART'
_computing_data_collection 'Bruker SMART'
_computing_data_reduction 'Bruker SAINT'
_computing_structure_refinement 'SHELXL-97 (Sheldrick, 1997)'
_diffrn_ambient_temperature 150(2)
_diffrn_measured_fraction_theta_full 0.992
_diffrn_measured_fraction_theta_max 0.992
_diffrn_measurement_device_type 'CCD area detector'
_diffrn_measurement_method 'phi and omega scans'
_diffrn_radiation_monochromator graphite
_diffrn_radiation_source 'fine-focus sealed tube'
_diffrn_radiation_type MoK\a
_diffrn_radiation_wavelength 0.71069
_diffrn_reflns_av_R_equivalents 0.0326
_diffrn_reflns_av_sigmaI/netI 0.0291
_diffrn_reflns_limit_h_max 10
_diffrn_reflns_limit_h_min -9
_diffrn_reflns_limit_k_max 7
_diffrn_reflns_limit_k_min -9
_diffrn_reflns_limit_l_max 24
_diffrn_reflns_limit_l_min -24
_diffrn_reflns_number 5615
_diffrn_reflns_theta_full 25.35
_diffrn_reflns_theta_max 25.35
_diffrn_reflns_theta_min 2.86
_exptl_absorpt_coefficient_mu 1.620
_exptl_absorpt_correction_T_max 0.7070
_exptl_absorpt_correction_T_min 0.6042
_exptl_absorpt_correction_type multi-scan
_exptl_absorpt_process_details SADABS
_exptl_crystal_colour green
_exptl_crystal_density_diffrn 1.556
_exptl_crystal_density_method 'not measured'
_exptl_crystal_description prism
_exptl_crystal_F_000 664
_exptl_crystal_size_max 0.32
_exptl_crystal_size_mid 0.26
_exptl_crystal_size_min 0.22
_refine_diff_density_max 0.549
_refine_diff_density_min -0.553
_refine_diff_density_rms 0.122
_refine_ls_extinction_method none
_refine_ls_goodness_of_fit_ref 1.133
_refine_ls_hydrogen_treatment constr
_refine_ls_matrix_type full
_refine_ls_number_parameters 115
_refine_ls_number_reflns 1337
_refine_ls_number_restraints 1
_refine_ls_restrained_S_all 1.133
_refine_ls_R_factor_all 0.0529
_refine_ls_R_factor_gt 0.0451
_refine_ls_shift/su_max 0.000
_refine_ls_shift/su_mean 0.000
_refine_ls_structure_factor_coef Fsqd
_refine_ls_weighting_details 'calc w=1/[\s^2^(Fo^2^)+(0.0055P)^2^+9.7269P] where P=(Fo^2^+2Fc^2^)/3'
_refine_ls_weighting_scheme calc
_refine_ls_wR_factor_gt 0.1020
_refine_ls_wR_factor_ref 0.1049
_reflns_number_gt 1174
_reflns_number_total 1337
_reflns_threshold_expression >2sigma(I)
_cod_data_source_file b902007a.txt
_cod_data_source_block compound1
_cod_depositor_comments
;
The following automatic conversions were performed:
'_exptl_absorpt_correction_type' value 'MULTI-SCAN' changed to
'multi-scan' according to
'/home/saulius/struct/CIF-dictionaries/cif_core.dic' dictionary named
'cif_core.dic' version 2.4.1 from
2010-06-29.

'_refine_ls_hydrogen_treatment' value 'CONSTR' changed to
'constr' according to '/home/saulius/struct/CIF-dictionaries/cif_core.dic'
dictionary named 'cif_core.dic' version 2.4.1 from 2010-06-29.

Automatic conversion script
Id: cif_fix_enum 1527 2010-12-29 10:47:43Z saulius 
;
_cod_database_code 7001463

loop_
_symmetry_equiv_pos_as_xyz
'x, y, z'
'-x+1/2, -y, z+1/2'
'x+1/2, -y+1/2, -z+1/2'
'-x, y+1/2, -z'
'-x, -y, -z'
'x-1/2, y, -z-1/2'
'-x-1/2, y-1/2, z-1/2'
'x, -y-1/2, z'

loop_
_atom_site_label
_atom_site_type_symbol
_atom_site_fract_x
_atom_site_fract_y
_atom_site_fract_z
_atom_site_U_iso_or_equiv
_atom_site_adp_type
_atom_site_occupancy
_atom_site_symmetry_multiplicity
_atom_site_calc_flag
_atom_site_refinement_flags
_atom_site_disorder_assembly
_atom_site_disorder_group
C1A C 0.8158(10) 0.1563(13) 0.1689(4) 0.022(2) Uani 0.50 1 d P . 1
C2 C 0.9231(7) 0.2500 0.1228(3) 0.0236(15) Uani 1 2 d SD . 1
C3 C 0.9419(7) 0.2500 0.0076(3) 0.0206(14) Uani 1 2 d S . 1
H3 H 1.0489 0.2500 0.0157 0.025 Uiso 1 2 calc S A 1
C4 C 0.8925(7) 0.2500 -0.0604(3) 0.0174(13) Uani 1 2 d S . 1
C5 C 1.0062(8) 0.2500 -0.1072(3) 0.0247(15) Uani 1 2 d S . 1
H5 H 1.1101 0.2500 -0.0935 0.030 Uiso 1 2 calc S B 1
C6 C 0.9749(8) 0.2500 -0.1725(3) 0.0265(16) Uani 1 2 d S . 1
H6 H 1.0556 0.2500 -0.2035 0.032 Uiso 1 2 calc S C 1
C7 C 0.8242(8) 0.2500 -0.1924(3) 0.0266(16) Uani 1 2 d S . 1
H7 H 0.8003 0.2500 -0.2375 0.032 Uiso 1 2 calc S D 1
C8 C 0.7086(7) 0.2500 -0.1472(3) 0.0213(15) Uani 1 2 d S . 1
H8 H 0.6057 0.2500 -0.1620 0.026 Uiso 1 2 calc S E 1
C9 C 0.7364(8) 0.2500 -0.0799(3) 0.0183(14) Uani 1 2 d S . 1
N1 N 0.6589(6) 0.2500 0.1640(3) 0.0281(14) Uani 1 2 d S . 1
N2 N 0.8527(6) 0.2500 0.0574(2) 0.0160(11) Uani 1 2 d S . 1
O1 O 0.6189(5) 0.2500 -0.03937(19) 0.0152(9) Uani 1 2 d S . 1
O2 O 0.6255(3) 0.5266(4) 0.05838(14) 0.0190(7) Uani 1 1 d . . 1
Cl1 Cl 0.34661(17) 0.2500 0.06980(7) 0.0207(4) Uani 1 2 d S . 1
Ni1 Ni 0.62293(9) 0.2500 0.05989(4) 0.0138(2) Uani 1 2 d S . 1
C11B C 0.6487(15) 0.0987(14) 0.1958(5) 0.028(2) Uani 0.50 1 d P . 2
H11A H 0.6576 0.0006 0.1651 0.041 Uiso 0.50 1 calc PR . 2
H11B H 0.5497 0.0923 0.2181 0.041 Uiso 0.50 1 calc PR . 2
H11C H 0.7314 0.0914 0.2279 0.041 Uiso 0.50 1 calc PR . 2
C11A C 0.5504(13) 0.1060(16) 0.1953(4) 0.026(2) Uani 0.50 1 d P . 1
H11D H 0.4546 0.0999 0.1707 0.039 Uiso 0.50 1 calc PR . 1
H11E H 0.5283 0.1381 0.2405 0.039 Uiso 0.50 1 calc PR . 1
H11F H 0.6013 -0.0091 0.1942 0.039 Uiso 0.50 1 calc PR . 1
H2B H 0.5447 0.5921 0.0615 0.031 Uiso 1 1 d . . .
H2A H 0.6607 0.5770 0.0225 0.031 Uiso 1 1 d . . .
H2 H 0.9976 0.1550 0.1275 0.031 Uiso 1 1 d D . .

loop_
_atom_site_aniso_label
_atom_site_aniso_U_11
_atom_site_aniso_U_22
_atom_site_aniso_U_33
_atom_site_aniso_U_23
_atom_site_aniso_U_13
_atom_site_aniso_U_12
C1A 0.020(5) 0.031(5) 0.016(4) -0.002(4) -0.003(4) 0.007(4)
C2 0.018(3) 0.036(4) 0.017(3) 0.000 -0.008(3) 0.000
C3 0.013(3) 0.025(4) 0.024(3) 0.000 -0.003(3) 0.000
C4 0.014(3) 0.018(3) 0.020(3) 0.000 0.001(3) 0.000
C5 0.022(4) 0.030(4) 0.022(3) 0.000 0.000(3) 0.000
C6 0.022(4) 0.036(4) 0.021(3) 0.000 0.007(3) 0.000
C7 0.031(4) 0.032(4) 0.016(3) 0.000 0.001(3) 0.000
C8 0.016(3) 0.030(4) 0.018(3) 0.000 -0.004(3) 0.000
C9 0.022(3) 0.019(3) 0.014(3) 0.000 0.001(3) 0.000
N1 0.019(3) 0.048(4) 0.018(3) 0.000 -0.004(2) 0.000
N2 0.012(2) 0.019(3) 0.017(2) 0.000 -0.002(2) 0.000
O1 0.010(2) 0.022(2) 0.0143(19) 0.000 -0.0010(17) 0.000
O2 0.0167(15) 0.0177(16) 0.0225(15) 0.0028(13) -0.0018(13) -0.0005(14)
Cl1 0.0151(8) 0.0283(9) 0.0187(7) 0.000 0.0008(6) 0.000
Ni1 0.0121(4) 0.0162(4) 0.0131(4) 0.000 -0.0010(3) 0.000
C11B 0.041(7) 0.022(5) 0.019(5) 0.007(4) -0.006(5) -0.011(6)
C11A 0.028(6) 0.037(6) 0.012(4) 0.009(4) -0.001(4) -0.004(6)

loop_
_atom_type_symbol
_atom_type_description
_atom_type_scat_dispersion_real
_atom_type_scat_dispersion_imag
_atom_type_scat_source
C C 0.0033 0.0016 'International Tables Vol C Tables 4.2.6.8 and 6.1.1.4'
H H 0.0000 0.0000 'International Tables Vol C Tables 4.2.6.8 and 6.1.1.4'
N N 0.0061 0.0033 'International Tables Vol C Tables 4.2.6.8 and 6.1.1.4'
O O 0.0106 0.0060 'International Tables Vol C Tables 4.2.6.8 and 6.1.1.4'
Cl Cl 0.1484 0.1585 'International Tables Vol C Tables 4.2.6.8 and 6.1.1.4'
Ni Ni 0.3393 1.1124 'International Tables Vol C Tables 4.2.6.8 and 6.1.1.4'

loop_
_geom_angle_atom_site_label_1
_geom_angle_atom_site_label_2
_geom_angle_atom_site_label_3
_geom_angle
_geom_angle_site_symmetry_1
_geom_angle_site_symmetry_3
_geom_angle_publ_flag
C1A C1A C2 61.9(4) 8_565 . ?
C1A C1A N1 62.7(4) 8_565 . ?
C2 C1A N1 107.0(6) . . ?
N2 C3 C4 125.6(6) . . ?
N2 C3 H3 117.2 . . ?
C4 C3 H3 117.2 . . ?
C5 C4 C9 119.5(6) . . ?
C5 C4 C3 117.0(6) . . ?
C9 C4 C3 123.5(5) . . ?
C6 C5 C4 122.6(6) . . ?
C6 C5 H5 118.7 . . ?
C4 C5 H5 118.7 . . ?
C5 C6 C7 118.8(6) . . ?
C5 C6 H6 120.6 . . ?
C7 C6 H6 120.6 . . ?
C8 C7 C6 120.0(6) . . ?
C8 C7 H7 120.0 . . ?
C6 C7 H7 120.0 . . ?
C7 C8 C9 122.8(6) . . ?
C7 C8 H8 118.6 . . ?
C9 C8 H8 118.6 . . ?
O1 C9 C8 119.2(6) . . ?
O1 C9 C4 124.5(5) . . ?
C8 C9 C4 116.3(6) . . ?
C11B N1 C1A 68.2(7) . . ?
C11B N1 C1A 115.1(8) . 8_565 ?
C1A N1 C1A 54.7(8) . 8_565 ?
C11B N1 C11A 110.8(7) . 8_565 ?
C1A N1 C11A 145.1(6) . 8_565 ?
C1A N1 C11A 100.7(6) 8_565 8_565 ?
C1A N1 C11A 100.7(6) . . ?
C1A N1 C11A 145.1(6) 8_565 . ?
C11A N1 C11A 87.2(9) 8_565 . ?
C11B N1 Ni1 118.7(5) . . ?
C1A N1 Ni1 101.2(4) . . ?
C1A N1 Ni1 101.2(4) 8_565 . ?
C11A N1 Ni1 108.4(4) 8_565 . ?
C11A N1 Ni1 108.4(4) . . ?
C3 N2 C2 118.2(5) . . ?
C3 N2 Ni1 128.8(4) . . ?
C2 N2 Ni1 113.0(4) . . ?
C9 O1 Ni1 128.1(4) . . ?
Ni1 O2 H2B 124.3 . . ?
Ni1 O2 H2A 116.6 . . ?
H2B O2 H2A 95.6 . . ?
N2 Ni1 O1 89.49(19) . . ?
N2 Ni1 O2 89.37(8) . . ?
O1 Ni1 O2 89.16(8) . . ?
N2 Ni1 O2 89.37(8) . 8_565 ?
O1 Ni1 O2 89.16(8) . 8_565 ?
O2 Ni1 O2 177.91(17) . 8_565 ?
N2 Ni1 N1 83.1(2) . . ?
O1 Ni1 N1 172.63(19) . . ?
O2 Ni1 N1 90.75(8) . . ?
O2 Ni1 N1 90.75(8) 8_565 . ?
N2 Ni1 Cl1 176.65(15) . . ?
O1 Ni1 Cl1 93.85(12) . . ?
O2 Ni1 Cl1 90.68(8) . . ?
O2 Ni1 Cl1 90.68(8) 8_565 . ?
N1 Ni1 Cl1 93.52(16) . . ?
N2 C2 C1A 108.2(5) . . ?
N2 C2 C1A 108.2(5) . 8_565 ?
C1A C2 C1A 56.2(8) . 8_565 ?
N2 C2 H2 111.5 . . ?
C1A C2 H2 90.3(4) . . ?
C1A C2 H2 134.4(6) 8_565 . ?
N1 C11B H11A 109.5 . . ?
N1 C11B H11B 109.5 . . ?
H11A C11B H11B 109.5 . . ?
N1 C11B H11C 109.5 . . ?
H11A C11B H11C 109.5 . . ?
H11B C11B H11C 109.5 . . ?
N1 C11A H11D 109.5 . . ?
N1 C11A H11E 109.5 . . ?
H11D C11A H11E 109.5 . . ?
N1 C11A H11F 109.5 . . ?
H11D C11A H11F 109.5 . . ?
H11E C11A H11F 109.5 . . ?

loop_
_geom_bond_atom_site_label_1
_geom_bond_atom_site_label_2
_geom_bond_distance
_geom_bond_site_symmetry_2
_geom_bond_publ_flag
C1A C1A 1.42(2) 8_565 ?
C1A C2 1.511(11) . ?
C1A N1 1.548(10) . ?
C2 C1A 1.511(11) 8_565 ?
C2 H2 0.976 . ?
C3 N2 1.286(8) . ?
C3 C4 1.464(9) . ?
C3 H3 0.9500 . ?
C4 C5 1.384(9) . ?
C4 C9 1.423(9) . ?
C5 C6 1.372(9) . ?
C5 H5 0.9500 . ?
C6 C7 1.379(10) . ?
C6 H6 0.9500 . ?
C7 C8 1.374(9) . ?
C7 H7 0.9500 . ?
C8 C9 1.405(8) . ?
C8 H8 0.9500 . ?
C9 O1 1.322(7) . ?
N1 C11B 1.324(10) . ?
N1 C1A 1.548(10) 8_565 ?
N1 C11A 1.583(11) 8_565 ?
N1 C11A 1.583(11) . ?
N1 Ni1 2.164(5) . ?
N2 C2 1.481(7) . ?
N2 Ni1 2.009(5) . ?
O1 Ni1 2.042(4) . ?
O2 Ni1 2.098(3) . ?
O2 H2B 0.866 . ?
O2 H2A 0.886 . ?
Cl1 Ni1 2.4230(17) . ?
Ni1 O2 2.098(3) 8_565 ?
C11B H11A 0.9800 . ?
C11B H11B 0.9800 . ?
C11B H11C 0.9800 . ?
C11A H11D 0.9800 . ?
C11A H11E 0.9800 . ?
C11A H11F 0.9800 . ?
